data_8103627
loop_
_publ_author_name
'Sassmannshausen, M.'
'Lutz, H.D.'

_publ_section_title
;
 Thermal motion of the univalent metal ions in (K Cr5 S8)-type
 chalcogenides, ternary chromium selenides Mx Cr5 Se8 (M = Rb, Cs)
;
_journal_name_full 'Zeitschrift fuer Kristallographie (149,1979-)'
_journal_page_first 683
_journal_page_last 687
_journal_volume 215
_journal_year 2000
_chemical_formula_sum 'Cr5 Cs0.76 Se8'
_chemical_name_systematic 'Cs0.76 Cr5 Se8'
_space_group_IT_number 12
_symmetry_space_group_name_Hall '-C 2y'
_symmetry_space_group_name_H-M 'C 1 2/m 1'
_cell_angle_alpha 90
_cell_angle_beta 104.27
_cell_angle_gamma 90
_cell_formula_units_Z 2
_cell_length_a 18.853
_cell_length_b 3.627
_cell_length_c 9.109
_cell_volume 603.653
_citation_journal_id_ASTM ZEKRDZ
_cod_data_source_file Sassmannshausen_ZEKRDZ_2000_824.cif
_cod_data_source_block Cr5Cs0.76Se8
_cod_original_cell_volume 603.6532
_cod_database_code 8103627

loop_
_symmetry_equiv_pos_as_xyz
x,y,z
-x,y,-z
-x,-y,-z
x,-y,z
x+1/2,y+1/2,z
-x+1/2,y+1/2,-z
-x+1/2,-y+1/2,-z
x+1/2,-y+1/2,z

loop_
_atom_site_label
_atom_site_type_symbol
_atom_site_fract_x
_atom_site_fract_y
_atom_site_fract_z
_atom_site_occupancy
_atom_site_U_iso_or_equiv
Cr3 Cr+3 0.29487 0 0.6654 1 0.0
Se1 Se-1 0.57382 0 0.16079 1 0.0
Cs1 Cs+1 0 0.5 0.5 0.76 0.0
Se2 Se-1 0.08885 0 0.8325 1 0.0
Se4 Se-1 0.24093 0 0.15918 1 0.0
Cr1 Cr+3 0 0 0 1 0.0
Se3 Se-1 0.17062 0 0.49282 1 0.0
Cr2 Cr+3 0.34073 0 0.0108 1 0.0
